data_4077512
loop_
_publ_author_name
'Abdur-Rashid, Kamaluddin'
'Lough, Alan J.'
'Morris, Robert H.'

_publ_section_title
;
 Ruthenium Dihydride RuH2(PPh3)2((R,R)-cyclohexyldiamine) and Ruthenium
 Monohydride RuHCl(PPh3)2((R,R)-cyclohexyldiamine):&#x00A0; Active
 Catalyst and Catalyst Precursor for the Hydrogenation of Ketones and
 Imines
;
_journal_issue 14
_journal_name_full Organometallics
_journal_page_first 2655
_journal_paper_doi 10.1021/om000231e
_journal_volume 19
_journal_year 2000
_chemical_formula_sum 'C42 H46 N2 P2 Ru'
_chemical_formula_weight 741.82
_space_group_IT_number 4
_symmetry_cell_setting monoclinic
_symmetry_space_group_name_Hall 'P 2yb'
_symmetry_space_group_name_H-M 'P 1 21 1'
_atom_sites_solution_hydrogens geom
_atom_sites_solution_primary direct
_atom_sites_solution_secondary difmap
_audit_creation_method SHELXL-97
_cell_angle_alpha 90.00
_cell_angle_beta 103.688(2)
_cell_angle_gamma 90.00
_cell_formula_units_Z 2
_cell_length_a 8.9595(2)
_cell_length_b 17.7941(6)
_cell_length_c 12.1757(4)
_cell_measurement_reflns_used 17210
_cell_measurement_temperature 150(1)
_cell_measurement_theta_max 27.5
_cell_measurement_theta_min 2.56
_cell_volume 1886.00(10)
_computing_cell_refinement 'Denzo-SMN (Otwinowski & Minor, 1997)'
_computing_data_collection 'KappaCCD server software (Nonius, 1997)'
_computing_data_reduction 'Denzo-SMN (Otwinowski & Minor, 1997)'
_computing_molecular_graphics 'Bruker SHELXTL V5.1'
_computing_publication_material 'Bruker SHELXTL V5.1'
_computing_structure_refinement 'Bruker SHELXTL V5.1'
_computing_structure_solution 'Bruker SHELXTL V5.1'
_diffrn_ambient_temperature 150(1)
_diffrn_measured_fraction_theta_full 0.987
_diffrn_measured_fraction_theta_max 0.987
_diffrn_measurement_device_type 'Nonius KappaCCD'
_diffrn_measurement_method '\f scans and \w scans woth \k offsets'
_diffrn_radiation_monochromator graphite
_diffrn_radiation_source 'fine-focus sealed tube'
_diffrn_radiation_type MoK\a
_diffrn_radiation_wavelength 0.71073
_diffrn_reflns_av_R_equivalents 0.032
_diffrn_reflns_av_sigmaI/netI 0.0724
_diffrn_reflns_limit_h_max 8
_diffrn_reflns_limit_h_min -11
_diffrn_reflns_limit_k_max 21
_diffrn_reflns_limit_k_min -23
_diffrn_reflns_limit_l_max 15
_diffrn_reflns_limit_l_min -15
_diffrn_reflns_number 17210
_diffrn_reflns_theta_full 27.50
_diffrn_reflns_theta_max 27.50
_diffrn_reflns_theta_min 2.56
_diffrn_standards_decay_% none
_exptl_absorpt_coefficient_mu 0.531
_exptl_absorpt_correction_T_max 0.9488
_exptl_absorpt_correction_T_min 0.9245
_exptl_absorpt_correction_type multi-scan
_exptl_absorpt_process_details 'Denzo-SMN (Otwinowski & Minor, 1997)'
_exptl_crystal_density_diffrn 1.306
_exptl_crystal_density_method 'not measured'
_exptl_crystal_F_000 772
_exptl_crystal_size_max 0.15
_exptl_crystal_size_mid 0.12
_exptl_crystal_size_min 0.10
_refine_diff_density_max 0.400
_refine_diff_density_min -0.432
_refine_diff_density_rms 0.067
_refine_ls_abs_structure_details 'Flack H D (1983), Acta Cryst. A39, 876-881'
_refine_ls_abs_structure_Flack 0.000(19)
_refine_ls_extinction_coef 0.0008(4)
_refine_ls_extinction_expression Fc^*^=kFc[1+0.001xFc^2^\l^3^/sin(2\q)]^-1/4^
_refine_ls_extinction_method SHELXL
_refine_ls_goodness_of_fit_ref 1.041
_refine_ls_hydrogen_treatment mixed
_refine_ls_matrix_type full
_refine_ls_number_parameters 450
_refine_ls_number_reflns 7972
_refine_ls_number_restraints 1
_refine_ls_restrained_S_all 1.041
_refine_ls_R_factor_all 0.0455
_refine_ls_R_factor_gt 0.0369
_refine_ls_shift/su_max 0.304
_refine_ls_shift/su_mean 0.002
_refine_ls_structure_factor_coef Fsqd
_refine_ls_weighting_details 'calc w=1/[\s^2^(Fo^2^)+(0.0000P)^2^+0.0205P] where P=(Fo^2^+2Fc^2^)/3'
_refine_ls_weighting_scheme calc
_refine_ls_wR_factor_gt 0.0648
_refine_ls_wR_factor_ref 0.0677
_reflns_number_gt 7126
_reflns_number_total 7972
_reflns_threshold_expression >2sigma(I)
_cod_data_source_file om000231e.cif
_cod_data_source_block k99286
_cod_depositor_comments
;
 Removing duplicate rows from the ATOM_TYPE loop.

 Antanas Vaitkus,
 2018-08-10

The following automatic conversions were performed:

'_symmetry_cell_setting' value 'Monoclinic' changed to 'monoclinic'
according to /home/saulius/struct/CIF-dictionaries/cif_core.dic
dictionary named 'cif_core.dic' version 2.4.2 from 2011-04-26.

Automatic conversion script
Id: cif_fix_values 1715 2011-07-08 13:25:40Z adriana 
;
_cod_original_cell_volume 1885.99(10)
_cod_original_sg_symbol_H-M P2(1)
_cod_original_formula_sum 'C42 H6 H40 N2 P2 Ru'
_cod_database_code 4077512

loop_
_symmetry_equiv_pos_as_xyz
'x, y, z'
'-x, y+1/2, -z'

loop_
_atom_site_label
_atom_site_type_symbol
_atom_site_fract_x
_atom_site_fract_y
_atom_site_fract_z
_atom_site_U_iso_or_equiv
_atom_site_adp_type
_atom_site_occupancy
_atom_site_symmetry_multiplicity
_atom_site_calc_flag
_atom_site_refinement_flags
Ru1 Ru 0.03474(2) 0.249990(13) 0.165808(17) 0.01665(7) Uani 1 1 d .
H1RU H -0.132(3) 0.2311(16) 0.166(2) 0.027(8) Uiso 1 1 d .
H2RU H -0.027(4) 0.3358(19) 0.166(3) 0.048(10) Uiso 1 1 d .
P1 P -0.06786(7) 0.25918(6) -0.02125(6) 0.01791(18) Uani 1 1 d .
P2 P 0.05541(7) 0.26517(4) 0.35225(6) 0.0179(2) Uani 1 1 d .
N1 N 0.1165(3) 0.13165(15) 0.1727(3) 0.0210(6) Uani 1 1 d .
H2NA H 0.299(3) 0.2770(17) 0.086(3) 0.039(10) Uiso 1 1 d .
H2NB H 0.335(3) 0.2966(19) 0.202(3) 0.013(9) Uiso 1 1 d .
N2 N 0.2870(3) 0.26179(17) 0.1611(2) 0.0216(6) Uani 1 1 d .
H1NB H 0.129(3) 0.1183(17) 0.238(3) 0.018(9) Uiso 1 1 d .
H1NA H 0.047(3) 0.1062(19) 0.126(3) 0.027(10) Uiso 1 1 d .
C1 C 0.2637(3) 0.12542(17) 0.1379(3) 0.0200(7) Uani 1 1 d .
H1A H 0.2415 0.1318 0.0540 0.024 Uiso 1 1 calc R
C2 C 0.3694(3) 0.18952(18) 0.1921(3) 0.0192(7) Uani 1 1 d .
H2A H 0.3908 0.1837 0.2760 0.023 Uiso 1 1 calc R
C3 C 0.5217(3) 0.18566(19) 0.1572(3) 0.0262(8) Uani 1 1 d .
H3A H 0.5897 0.2265 0.1951 0.031 Uiso 1 1 calc R
H3B H 0.5031 0.1933 0.0746 0.031 Uiso 1 1 calc R
C4 C 0.6012(4) 0.11030(19) 0.1884(3) 0.0338(9) Uani 1 1 d .
H4A H 0.6283 0.1045 0.2716 0.041 Uiso 1 1 calc R
H4B H 0.6973 0.1088 0.1618 0.041 Uiso 1 1 calc R
C5 C 0.4960(3) 0.0453(2) 0.1347(3) 0.0346(8) Uani 1 1 d .
H5A H 0.4787 0.0478 0.0514 0.041 Uiso 1 1 calc R
H5B H 0.5465 -0.0032 0.1603 0.041 Uiso 1 1 calc R
C6 C 0.3419(3) 0.04936(18) 0.1674(3) 0.0285(8) Uani 1 1 d .
H6A H 0.3583 0.0405 0.2497 0.034 Uiso 1 1 calc R
H6B H 0.2737 0.0092 0.1276 0.034 Uiso 1 1 calc R
C11 C -0.0346(4) 0.1798(2) -0.1098(3) 0.0221(8) Uani 1 1 d .
C12 C -0.0904(4) 0.10950(19) -0.0907(3) 0.0315(8) Uani 1 1 d .
H12A H -0.1575 0.1050 -0.0412 0.038 Uiso 1 1 calc R
C13 C -0.0505(4) 0.0459(2) -0.1421(3) 0.0413(10) Uani 1 1 d .
H13A H -0.0894 -0.0017 -0.1271 0.050 Uiso 1 1 calc R
C14 C 0.0453(5) 0.0513(2) -0.2148(4) 0.0420(12) Uani 1 1 d .
H14A H 0.0720 0.0074 -0.2504 0.050 Uiso 1 1 calc R
C15 C 0.1025(4) 0.1201(2) -0.2360(3) 0.0438(10) Uani 1 1 d .
H15A H 0.1690 0.1240 -0.2859 0.053 Uiso 1 1 calc R
C16 C 0.0625(4) 0.1834(2) -0.1842(3) 0.0315(8) Uani 1 1 d .
H16A H 0.1020 0.2308 -0.1995 0.038 Uiso 1 1 calc R
C21 C -0.2777(3) 0.27274(16) -0.0662(2) 0.0205(7) Uani 1 1 d .
C22 C -0.3426(3) 0.32913(18) -0.0130(3) 0.0238(7) Uani 1 1 d .
H22A H -0.2788 0.3563 0.0474 0.029 Uiso 1 1 calc R
C23 C -0.4962(3) 0.34654(19) -0.0455(3) 0.0273(8) Uani 1 1 d .
H23A H -0.5372 0.3854 -0.0079 0.033 Uiso 1 1 calc R
C24 C -0.5911(4) 0.3075(2) -0.1330(3) 0.0346(9) Uani 1 1 d .
H24A H -0.6972 0.3195 -0.1561 0.042 Uiso 1 1 calc R
C25 C -0.5305(3) 0.2510(4) -0.1863(3) 0.0404(8) Uani 1 1 d .
H25A H -0.5957 0.2236 -0.2458 0.049 Uiso 1 1 calc R
C26 C -0.3746(3) 0.2335(2) -0.1541(3) 0.0328(10) Uani 1 1 d .
H26A H -0.3342 0.1946 -0.1921 0.039 Uiso 1 1 calc R
C31 C -0.0134(4) 0.33984(19) -0.0985(3) 0.0203(8) Uani 1 1 d .
C32 C 0.0969(3) 0.39120(18) -0.0431(3) 0.0214(7) Uani 1 1 d .
H32A H 0.1437 0.3843 0.0348 0.026 Uiso 1 1 calc R
C33 C 0.1393(3) 0.45219(17) -0.1002(3) 0.0245(7) Uani 1 1 d .
H33A H 0.2146 0.4864 -0.0609 0.029 Uiso 1 1 calc R
C34 C 0.0731(4) 0.4634(2) -0.2133(3) 0.0274(9) Uani 1 1 d .
H34A H 0.1032 0.5048 -0.2524 0.033 Uiso 1 1 calc R
C35 C -0.0383(4) 0.4135(2) -0.2693(3) 0.0353(9) Uani 1 1 d .
H35A H -0.0857 0.4210 -0.3470 0.042 Uiso 1 1 calc R
C36 C -0.0801(4) 0.3531(2) -0.2126(3) 0.0325(8) Uani 1 1 d .
H36A H -0.1566 0.3195 -0.2521 0.039 Uiso 1 1 calc R
C41 C 0.1328(4) 0.18351(19) 0.4389(3) 0.0243(8) Uani 1 1 d .
C42 C 0.2903(4) 0.1761(2) 0.4876(3) 0.0287(8) Uani 1 1 d .
H42A H 0.3556 0.2183 0.4886 0.034 Uiso 1 1 calc R
C43 C 0.3533(5) 0.1092(2) 0.5340(3) 0.0447(10) Uani 1 1 d .
H43A H 0.4606 0.1056 0.5658 0.054 Uiso 1 1 calc R
C44 C 0.2601(5) 0.0471(2) 0.5342(3) 0.0472(11) Uani 1 1 d .
H44A H 0.3033 0.0011 0.5663 0.057 Uiso 1 1 calc R
C45 C 0.1048(5) 0.0523(2) 0.4878(3) 0.0419(10) Uani 1 1 d .
H45A H 0.0408 0.0099 0.4887 0.050 Uiso 1 1 calc R
C46 C 0.0407(4) 0.11959(19) 0.4393(3) 0.0309(8) Uani 1 1 d .
H46A H -0.0664 0.1222 0.4062 0.037 Uiso 1 1 calc R
C51 C 0.1714(3) 0.34354(18) 0.4278(3) 0.0187(7) Uani 1 1 d .
C52 C 0.2107(3) 0.40172(17) 0.3625(3) 0.0244(7) Uani 1 1 d .
H52A H 0.1813 0.3985 0.2824 0.029 Uiso 1 1 calc R
C53 C 0.2925(4) 0.46461(19) 0.4134(3) 0.0332(8) Uani 1 1 d .
H53A H 0.3168 0.5041 0.3682 0.040 Uiso 1 1 calc R
C54 C 0.3378(4) 0.4689(2) 0.5299(3) 0.0327(9) Uani 1 1 d .
H54A H 0.3951 0.5110 0.5649 0.039 Uiso 1 1 calc R
C55 C 0.2995(4) 0.4118(2) 0.5955(3) 0.0321(8) Uani 1 1 d .
H55A H 0.3309 0.4148 0.6755 0.038 Uiso 1 1 calc R
C56 C 0.2159(3) 0.35043(19) 0.5453(3) 0.0260(8) Uani 1 1 d .
H56A H 0.1884 0.3123 0.5914 0.031 Uiso 1 1 calc R
C61 C -0.1237(3) 0.28551(17) 0.3977(3) 0.0216(7) Uani 1 1 d .
C62 C -0.2279(3) 0.33468(18) 0.3296(3) 0.0259(8) Uani 1 1 d .
H62A H -0.2052 0.3546 0.2630 0.031 Uiso 1 1 calc R
C63 C -0.3639(3) 0.35488(19) 0.3576(3) 0.0303(8) Uani 1 1 d .
H63A H -0.4329 0.3888 0.3110 0.036 Uiso 1 1 calc R
C64 C -0.3987(4) 0.3252(2) 0.4545(3) 0.0369(10) Uani 1 1 d .
H64A H -0.4918 0.3384 0.4742 0.044 Uiso 1 1 calc R
C65 C -0.2969(4) 0.2765(2) 0.5214(3) 0.0370(10) Uani 1 1 d .
H65A H -0.3216 0.2552 0.5865 0.044 Uiso 1 1 calc R
C66 C -0.1584(3) 0.2578(3) 0.4953(2) 0.0276(8) Uani 1 1 d .
H66A H -0.0874 0.2261 0.5444 0.033 Uiso 1 1 calc R

loop_
_atom_site_aniso_label
_atom_site_aniso_U_11
_atom_site_aniso_U_22
_atom_site_aniso_U_33
_atom_site_aniso_U_23
_atom_site_aniso_U_13
_atom_site_aniso_U_12
Ru1 0.01741(10) 0.01790(12) 0.01532(11) -0.00064(14) 0.00524(7) -0.00010(13)
P1 0.0185(3) 0.0203(5) 0.0157(4) -0.0014(4) 0.0056(2) -0.0016(4)
P2 0.0181(3) 0.0204(6) 0.0157(4) -0.0002(3) 0.0052(3) 0.0012(3)
N1 0.0231(15) 0.0203(16) 0.0210(17) -0.0026(13) 0.0078(13) -0.0025(12)
N2 0.0223(12) 0.0161(18) 0.0264(14) -0.0012(14) 0.0056(10) -0.0025(13)
C1 0.0216(15) 0.0169(17) 0.0237(18) -0.0001(14) 0.0100(13) 0.0015(13)
C2 0.0204(16) 0.0188(18) 0.0190(17) 0.0032(13) 0.0057(13) 0.0044(13)
C3 0.0237(16) 0.0216(19) 0.035(2) -0.0019(15) 0.0091(15) -0.0011(14)
C4 0.0242(17) 0.027(2) 0.051(2) 0.0038(18) 0.0110(16) 0.0066(15)
C5 0.0339(18) 0.022(2) 0.051(2) 0.0008(17) 0.0176(16) 0.0093(16)
C6 0.0342(18) 0.0175(18) 0.036(2) 0.0014(15) 0.0123(15) 0.0032(14)
C11 0.0245(18) 0.021(2) 0.0193(19) -0.0003(15) 0.0021(15) -0.0005(14)
C12 0.049(2) 0.025(2) 0.0232(19) -0.0014(16) 0.0142(16) -0.0095(17)
C13 0.078(3) 0.0165(19) 0.031(2) -0.0030(16) 0.017(2) -0.0078(18)
C14 0.062(3) 0.028(2) 0.041(3) -0.015(2) 0.023(2) 0.002(2)
C15 0.049(2) 0.044(3) 0.047(3) -0.017(2) 0.0278(19) -0.004(2)
C16 0.0354(19) 0.029(2) 0.036(2) -0.0104(16) 0.0192(16) -0.0093(15)
C21 0.0190(13) 0.027(2) 0.0148(15) 0.0041(12) 0.0030(11) -0.0013(12)
C22 0.0261(16) 0.0229(18) 0.0229(18) -0.0019(14) 0.0068(13) 0.0009(14)
C23 0.0280(17) 0.028(2) 0.028(2) 0.0026(15) 0.0116(15) 0.0022(15)
C24 0.0210(16) 0.045(2) 0.036(2) 0.0053(18) 0.0035(15) 0.0000(17)
C25 0.0242(14) 0.055(2) 0.0362(18) -0.007(3) -0.0049(12) -0.005(2)
C26 0.0278(15) 0.041(3) 0.0310(18) -0.0080(16) 0.0089(13) -0.0033(15)
C31 0.0249(18) 0.0190(19) 0.0194(19) 0.0028(14) 0.0102(15) 0.0017(14)
C32 0.0241(16) 0.0181(18) 0.0230(18) -0.0017(14) 0.0073(13) 0.0036(13)
C33 0.0238(16) 0.0150(17) 0.036(2) -0.0018(14) 0.0103(14) 0.0008(13)
C34 0.037(2) 0.0179(19) 0.035(2) 0.0091(16) 0.0226(18) 0.0024(16)
C35 0.051(2) 0.034(2) 0.022(2) 0.0083(16) 0.0093(17) -0.0064(17)
C36 0.0397(19) 0.033(2) 0.023(2) 0.0036(16) 0.0032(15) -0.0120(16)
C41 0.038(2) 0.021(2) 0.0160(17) -0.0006(15) 0.0100(15) 0.0043(15)
C42 0.0348(19) 0.030(2) 0.0219(18) 0.0027(16) 0.0092(15) 0.0127(15)
C43 0.058(2) 0.047(3) 0.028(2) 0.0037(19) 0.0093(19) 0.026(2)
C44 0.086(3) 0.028(2) 0.031(2) 0.0057(18) 0.020(2) 0.029(2)
C45 0.081(3) 0.020(2) 0.029(2) -0.0004(16) 0.022(2) 0.000(2)
C46 0.052(2) 0.023(2) 0.0197(19) -0.0006(15) 0.0125(15) -0.0020(17)
C51 0.0163(16) 0.0201(19) 0.0194(18) -0.0049(14) 0.0035(13) 0.0011(13)
C52 0.0267(17) 0.0197(18) 0.0246(19) -0.0009(14) 0.0020(14) -0.0007(14)
C53 0.0365(19) 0.023(2) 0.040(2) -0.0004(17) 0.0098(17) -0.0026(15)
C54 0.0278(18) 0.032(2) 0.037(2) -0.0136(18) 0.0049(17) -0.0074(16)
C55 0.0331(19) 0.037(2) 0.028(2) -0.0145(17) 0.0092(16) -0.0069(16)
C56 0.0279(17) 0.028(2) 0.0248(19) -0.0037(15) 0.0117(14) -0.0035(14)
C61 0.0187(14) 0.0260(18) 0.0188(17) -0.0062(13) 0.0022(12) -0.0002(12)
C62 0.0247(16) 0.027(2) 0.028(2) -0.0057(15) 0.0108(14) -0.0001(14)
C63 0.0228(17) 0.025(2) 0.043(2) -0.0113(17) 0.0076(15) 0.0022(14)
C64 0.0228(17) 0.047(3) 0.044(2) -0.0247(19) 0.0132(17) -0.0037(17)
C65 0.0327(17) 0.056(3) 0.0262(19) -0.0103(17) 0.0148(14) -0.0115(17)
C66 0.0264(13) 0.037(2) 0.0203(15) -0.006(2) 0.0068(11) -0.010(2)

loop_
_atom_type_symbol
_atom_type_description
_atom_type_scat_dispersion_real
_atom_type_scat_dispersion_imag
_atom_type_scat_source
C C 0.0033 0.0016 'International Tables Vol C Tables 4.2.6.8 and 6.1.1.4'
H H 0.0000 0.0000 'International Tables Vol C Tables 4.2.6.8 and 6.1.1.4'
N N 0.0061 0.0033 'International Tables Vol C Tables 4.2.6.8 and 6.1.1.4'
P P 0.1023 0.0942 'International Tables Vol C Tables 4.2.6.8 and 6.1.1.4'
Ru Ru -1.2594 0.8363 'International Tables Vol C Tables 4.2.6.8 and 6.1.1.4'

loop_
_geom_angle_atom_site_label_1
_geom_angle_atom_site_label_2
_geom_angle_atom_site_label_3
_geom_angle
H1RU Ru1 H2RU 82.7(15)
H1RU Ru1 N1 96.0(11)
H2RU Ru1 N1 177.5(12)
H1RU Ru1 P2 82.6(10)
H2RU Ru1 P2 80.4(12)
N1 Ru1 P2 97.34(8)
H1RU Ru1 P1 81.6(10)
H2RU Ru1 P1 82.8(12)
N1 Ru1 P1 99.14(9)
P2 Ru1 P1 158.21(3)
H1RU Ru1 N2 172.5(11)
H2RU Ru1 N2 104.7(11)
N1 Ru1 N2 76.64(10)
P2 Ru1 N2 99.72(8)
P1 Ru1 N2 97.89(7)
C11 P1 C21 102.76(14)
C11 P1 C31 101.51(14)
C21 P1 C31 96.93(15)
C11 P1 Ru1 116.89(12)
C21 P1 Ru1 116.94(9)
C31 P1 Ru1 118.59(13)
C41 P2 C51 102.72(14)
C41 P2 C61 102.66(14)
C51 P2 C61 97.39(13)
C41 P2 Ru1 114.55(11)
C51 P2 Ru1 119.66(11)
C61 P2 Ru1 117.02(10)
H1NB N1 H1NA 114(3)
H1NB N1 C1 110(2)
H1NA N1 C1 108(2)
H1NB N1 Ru1 106(2)
H1NA N1 Ru1 107(2)
C1 N1 Ru1 111.55(19)
H2NB N2 H2NA 101(3)
H2NB N2 C2 110(2)
H2NA N2 C2 108.4(18)
H2NB N2 Ru1 115(2)
H2NA N2 Ru1 112.1(17)
C2 N2 Ru1 110.44(18)
N1 C1 C6 112.9(2)
N1 C1 C2 108.9(2)
C6 C1 C2 110.9(2)
N2 C2 C3 113.1(3)
N2 C2 C1 108.4(2)
C3 C2 C1 110.5(3)
C2 C3 C4 111.5(3)
C3 C4 C5 110.7(3)
C6 C5 C4 110.8(3)
C5 C6 C1 111.9(3)
C12 C11 C16 117.1(3)
C12 C11 P1 118.6(3)
C16 C11 P1 123.7(3)
C13 C12 C11 121.4(3)
C14 C13 C12 120.2(4)
C13 C14 C15 119.9(4)
C14 C15 C16 119.6(3)
C15 C16 C11 121.8(3)
C22 C21 C26 117.7(3)
C22 C21 P1 117.6(2)
C26 C21 P1 124.6(2)
C23 C22 C21 121.8(3)
C22 C23 C24 120.0(3)
C25 C24 C23 119.4(3)
C24 C25 C26 120.8(4)
C25 C26 C21 120.3(3)
C32 C31 C36 117.2(3)
C32 C31 P1 120.4(3)
C36 C31 P1 122.4(3)
C33 C32 C31 121.1(3)
C34 C33 C32 120.6(3)
C33 C34 C35 119.1(3)
C36 C35 C34 120.2(3)
C35 C36 C31 121.9(3)
C42 C41 C46 117.1(3)
C42 C41 P2 121.6(3)
C46 C41 P2 120.1(3)
C43 C42 C41 121.8(4)
C42 C43 C44 120.0(4)
C45 C44 C43 119.8(4)
C44 C45 C46 120.4(4)
C45 C46 C41 120.8(3)
C56 C51 C52 117.9(3)
C56 C51 P2 124.5(3)
C52 C51 P2 117.6(2)
C53 C52 C51 121.0(3)
C54 C53 C52 119.7(3)
C53 C54 C55 119.9(3)
C54 C55 C56 120.4(3)
C55 C56 C51 121.1(3)
C66 C61 C62 118.4(3)
C66 C61 P2 124.9(2)
C62 C61 P2 116.7(2)
C63 C62 C61 121.2(3)
C62 C63 C64 119.7(3)
C65 C64 C63 119.3(3)
C64 C65 C66 121.1(3)
C61 C66 C65 120.2(3)

loop_
_geom_bond_atom_site_label_1
_geom_bond_atom_site_label_2
_geom_bond_distance
Ru1 H1RU 1.53(2)
Ru1 H2RU 1.62(3)
Ru1 N1 2.225(3)
Ru1 P2 2.2497(8)
Ru1 P1 2.2512(7)
Ru1 N2 2.284(2)
P1 C11 1.844(4)
P1 C21 1.845(3)
P1 C31 1.844(3)
P2 C41 1.833(4)
P2 C51 1.849(3)
P2 C61 1.852(3)
N1 H1NB 0.82(3)
N1 H1NA 0.87(3)
N1 C1 1.482(4)
H2NA N2 0.99(3)
H2NB N2 0.84(3)
N2 C2 1.487(4)
C1 C6 1.527(4)
C1 C2 1.529(4)
C2 C3 1.523(4)
C3 C4 1.524(4)
C4 C5 1.537(5)
C5 C6 1.527(4)
C11 C12 1.386(5)
C11 C16 1.398(5)
C12 C13 1.380(5)
C13 C14 1.375(5)
C14 C15 1.375(5)
C15 C16 1.380(5)
C21 C22 1.394(4)
C21 C26 1.395(4)
C22 C23 1.375(4)
C23 C24 1.383(5)
C24 C25 1.375(6)
C25 C26 1.394(4)
C31 C32 1.397(5)
C31 C36 1.396(5)
C32 C33 1.389(4)
C33 C34 1.380(5)
C34 C35 1.389(5)
C35 C36 1.376(5)
C41 C42 1.402(4)
C41 C46 1.406(5)
C42 C43 1.381(5)
C43 C44 1.384(6)
C44 C45 1.375(5)
C45 C46 1.397(5)
C51 C56 1.396(4)
C51 C52 1.400(4)
C52 C53 1.400(4)
C53 C54 1.382(5)
C54 C55 1.385(5)
C55 C56 1.382(4)
C61 C66 1.388(4)
C61 C62 1.399(4)
C62 C63 1.388(4)
C63 C64 1.393(5)
C64 C65 1.376(5)
C65 C66 1.392(4)
